data_2229659
loop_
_publ_author_name
'Suleiman Gwaram, Nura'
'Saharin, Siti Munirah'
'Khaledi, Hamid'
'Mohd Ali, Hapipah'

_publ_section_title
;
 Aqua{<i>N</i>,<i>N</i>-dimethyl-<i>N</i>'-[1-(2-pyridyl)ethylidene]ethane-1,2-diamine-\k^3^<i>N</i>,<i>N</i>',<i>N</i>''}bis(thiocyanato-\k<i>N</i>)nickel(II)
;
_journal_coeditor_code GO2008
_journal_issue 4
_journal_name_full 'Acta Crystallographica Section E'
_journal_page_first m513
_journal_paper_doi 10.1107/S1600536811011512
_journal_volume 67
_journal_year 2011
_chemical_formula_iupac '[Ni (N C S)2 (C11 H17 N3) (H2 O)]'
_chemical_formula_moiety 'C13 H19 N5 Ni O S2'
_chemical_formula_structural '((Ni)(N C S)2(C11 H17 N3)(H2 O))'
_chemical_formula_sum 'C13 H19 N5 Ni O S2'
_chemical_formula_weight 384.16
_chemical_name_systematic
;
Aqua{<i>N</i>,<i>N</i>-dimethyl-<i>N</i>'-[1-(2-pyridyl)ethylidene]ethane-1,2-\
diamine-\k^3^<i>N</i>,<i>N</i>',<i>N</i>''}bis(thiocyanato-\k<i>N</i>)nickel(II)
;
_space_group_IT_number 9
_symmetry_cell_setting monoclinic
_symmetry_space_group_name_Hall 'C -2yc'
_symmetry_space_group_name_H-M 'C 1 c 1'
_atom_sites_solution_hydrogens geom
_atom_sites_solution_primary direct
_atom_sites_solution_secondary difmap
_audit_creation_method SHELXL-97
_cell_angle_alpha 90.00
_cell_angle_beta 99.4670(10)
_cell_angle_gamma 90.00
_cell_formula_units_Z 4
_cell_length_a 12.8404(2)
_cell_length_b 14.2623(3)
_cell_length_c 9.5868(2)
_cell_measurement_reflns_used 2239
_cell_measurement_temperature 100(2)
_cell_measurement_theta_max 27.85
_cell_measurement_theta_min 2.85
_cell_volume 1731.75(6)
_computing_cell_refinement 'SAINT  (Bruker, 2007)'
_computing_data_collection 'APEX2 (Bruker, 2007)'
_computing_data_reduction 'SAINT (Bruker, 2007)'
_computing_molecular_graphics 'X-SEED (Barbour, 2001)'
_computing_publication_material 'SHELXL97 (Sheldrick, 2008) and publCIF (Westrip, 2010)'
_computing_structure_refinement 'SHELXL97 (Sheldrick, 2008)'
_computing_structure_solution 'SHELXS97 (Sheldrick, 2008)'
_diffrn_ambient_temperature 100(2)
_diffrn_measured_fraction_theta_full 0.999
_diffrn_measured_fraction_theta_max 0.999
_diffrn_measurement_device_type 'Bruker APEXII CCD'
_diffrn_measurement_method '\f and \w scans'
_diffrn_radiation_monochromator graphite
_diffrn_radiation_source 'fine-focus sealed tube'
_diffrn_radiation_type MoK\a
_diffrn_radiation_wavelength 0.71073
_diffrn_reflns_av_R_equivalents 0.0261
_diffrn_reflns_av_sigmaI/netI 0.0498
_diffrn_reflns_limit_h_max 16
_diffrn_reflns_limit_h_min -16
_diffrn_reflns_limit_k_max 18
_diffrn_reflns_limit_k_min -18
_diffrn_reflns_limit_l_max 12
_diffrn_reflns_limit_l_min -12
_diffrn_reflns_number 7792
_diffrn_reflns_theta_full 27.00
_diffrn_reflns_theta_max 27.00
_diffrn_reflns_theta_min 2.15
_exptl_absorpt_coefficient_mu 1.369
_exptl_absorpt_correction_T_max 0.8640
_exptl_absorpt_correction_T_min 0.7528
_exptl_absorpt_correction_type multi-scan
_exptl_absorpt_process_details '(SADABS; Sheldrick, 1996)'
_exptl_crystal_colour brown
_exptl_crystal_density_diffrn 1.473
_exptl_crystal_density_method 'not measured'
_exptl_crystal_description block
_exptl_crystal_F_000 800
_exptl_crystal_size_max 0.22
_exptl_crystal_size_mid 0.19
_exptl_crystal_size_min 0.11
_refine_diff_density_max 0.583
_refine_diff_density_min -0.521
_refine_ls_abs_structure_details 'Flack (1983), 1798 Friedel pairs'
_refine_ls_abs_structure_Flack 0.020(11)
_refine_ls_extinction_method none
_refine_ls_goodness_of_fit_ref 1.023
_refine_ls_hydrogen_treatment mixed
_refine_ls_matrix_type full
_refine_ls_number_parameters 234
_refine_ls_number_reflns 3698
_refine_ls_number_restraints 16
_refine_ls_restrained_S_all 1.024
_refine_ls_R_factor_all 0.0348
_refine_ls_R_factor_gt 0.0313
_refine_ls_shift/su_max 0.001
_refine_ls_shift/su_mean 0.000
_refine_ls_structure_factor_coef Fsqd
_refine_ls_weighting_details 'calc w=1/[\s^2^(Fo^2^)+(0.0313P)^2^+0.0000P] where P=(Fo^2^+2Fc^2^)/3'
_refine_ls_weighting_scheme calc
_refine_ls_wR_factor_gt 0.0681
_refine_ls_wR_factor_ref 0.0702
_reflns_number_gt 3451
_reflns_number_total 3698
_reflns_threshold_expression >2sigma(I)
_cod_data_source_file go2008.cif
_cod_data_source_block I
_cod_original_sg_symbol_H-M 'C c'
_cod_database_code 2229659
_cod_database_fobs_code 2229659

loop_
_symmetry_equiv_pos_as_xyz
'x, y, z'
'x, -y, z+1/2'
'x+1/2, y+1/2, z'
'x+1/2, -y+1/2, z+1/2'

loop_
_atom_site_type_symbol
_atom_site_label
_atom_site_fract_x
_atom_site_fract_y
_atom_site_fract_z
_atom_site_U_iso_or_equiv
_atom_site_adp_type
_atom_site_calc_flag
_atom_site_refinement_flags
_atom_site_occupancy
_atom_site_disorder_assembly
_atom_site_disorder_group
Ni Ni1 0.53275(7) 0.77376(2) 0.26546(8) 0.01875(9) Uani d . 1 B .
S S1 0.66956(9) 0.64265(6) 0.72084(11) 0.02834(19) Uani d . 1 . .
S S2 0.87020(9) 0.82690(6) 0.13658(11) 0.02889(19) Uani d . 1 . .
O O1 0.3999(2) 0.79724(19) 0.3691(3) 0.0272(5) Uani d D 1 . .
H H1A 0.392(3) 0.763(2) 0.438(3) 0.041 Uiso d D 1 . .
H H1B 0.3417(19) 0.804(3) 0.319(3) 0.041 Uiso d D 1 . .
N N1 0.55528(19) 0.91914(17) 0.2861(3) 0.0203(6) Uani d . 1 . .
N N2 0.4415(2) 0.82344(18) 0.0894(2) 0.0212(5) Uani d . 1 B .
N N3 0.47431(16) 0.64117(17) 0.1766(2) 0.0310(6) Uani d D 1 . .
N N4 0.6034(2) 0.72811(19) 0.4589(3) 0.0292(6) Uani d . 1 . .
N N5 0.6702(3) 0.7681(2) 0.1831(3) 0.0278(7) Uani d . 1 . .
C C1 0.6229(3) 0.9645(2) 0.3838(3) 0.0286(7) Uani d . 1 . .
H H1 0.6663 0.9295 0.4551 0.034 Uiso calc R 1 . .
C C2 0.6315(3) 1.0619(3) 0.3840(4) 0.0433(10) Uani d . 1 . .
H H2 0.6805 1.0929 0.4540 0.052 Uiso calc R 1 . .
C C3 0.5683(3) 1.1122(3) 0.2819(4) 0.0421(10) Uani d . 1 . .
H H3 0.5722 1.1788 0.2816 0.050 Uiso calc R 1 . .
C C4 0.4990(3) 1.0663(2) 0.1793(4) 0.0360(8) Uani d . 1 . .
H H4 0.4552 1.1004 0.1070 0.043 Uiso calc R 1 . .
C C5 0.4946(2) 0.9689(2) 0.1842(3) 0.0223(6) Uani d . 1 . .
C C6 0.4261(2) 0.9115(2) 0.0758(3) 0.0242(6) Uani d . 1 . .
C C7 0.3465(3) 0.9581(3) -0.0336(3) 0.0360(8) Uani d . 1 . .
H H7A 0.2898 0.9845 0.0114 0.054 Uiso calc R 1 . .
H H7B 0.3168 0.9119 -0.1049 0.054 Uiso calc R 1 . .
H H7C 0.3806 1.0084 -0.0791 0.054 Uiso calc R 1 . .
C C8 0.3855(3) 0.7537(2) -0.0046(3) 0.0297(7) Uani d D 1 . .
H H8A 0.3824 0.7729 -0.1044 0.036 Uiso calc R 1 A 1
H H8B 0.3125 0.7462 0.0144 0.036 Uiso calc R 1 A 1
C C9 0.4462(4) 0.6625(3) 0.0238(2) 0.0265(14) Uani d PD 0.556(5) B 1
H H9A 0.4029 0.6106 -0.0234 0.032 Uiso calc PR 0.556(5) B 1
H H9B 0.5116 0.6663 -0.0179 0.032 Uiso calc PR 0.556(5) B 1
C C10 0.5496(4) 0.5631(3) 0.2016(7) 0.0375(17) Uani d PD 0.556(5) B 1
H H10A 0.5166 0.5060 0.1578 0.056 Uiso calc PR 0.556(5) B 1
H H10B 0.5700 0.5532 0.3035 0.056 Uiso calc PR 0.556(5) B 1
H H10C 0.6124 0.5780 0.1600 0.056 Uiso calc PR 0.556(5) B 1
C C11 0.3747(3) 0.6125(4) 0.2213(6) 0.0306(15) Uani d PD 0.556(5) B 1
H H11A 0.3520 0.5521 0.1780 0.046 Uiso calc PR 0.556(5) B 1
H H11B 0.3203 0.6599 0.1912 0.046 Uiso calc PR 0.556(5) B 1
H H11C 0.3854 0.6065 0.3245 0.046 Uiso calc PR 0.556(5) B 1
C C9' 0.3761(3) 0.6644(4) 0.0790(7) 0.045(2) Uani d PD 0.444(5) B 2
H H9'A 0.3179 0.6716 0.1342 0.053 Uiso calc PR 0.444(5) B 2
H H9'B 0.3579 0.6117 0.0122 0.053 Uiso calc PR 0.444(5) B 2
C C10' 0.5540(5) 0.5991(6) 0.1017(9) 0.045(2) Uani d PD 0.444(5) B 2
H H10D 0.5281 0.5388 0.0610 0.067 Uiso calc PR 0.444(5) B 2
H H10E 0.6197 0.5893 0.1682 0.067 Uiso calc PR 0.444(5) B 2
H H10F 0.5675 0.6412 0.0259 0.067 Uiso calc PR 0.444(5) B 2
C C11' 0.4673(8) 0.5708(4) 0.2867(6) 0.039(2) Uani d PD 0.444(5) B 2
H H11D 0.4406 0.5117 0.2424 0.059 Uiso calc PR 0.444(5) B 2
H H11E 0.4191 0.5932 0.3489 0.059 Uiso calc PR 0.444(5) B 2
H H11F 0.5375 0.5606 0.3425 0.059 Uiso calc PR 0.444(5) B 2
C C12 0.6312(3) 0.6935(2) 0.5665(3) 0.0236(6) Uani d . 1 B .
C C13 0.7532(3) 0.7906(2) 0.1624(3) 0.0244(7) Uani d . 1 B .

loop_
_atom_site_aniso_label
_atom_site_aniso_U_11
_atom_site_aniso_U_22
_atom_site_aniso_U_33
_atom_site_aniso_U_12
_atom_site_aniso_U_13
_atom_site_aniso_U_23
Ni1 0.02124(18) 0.01989(18) 0.01472(16) -0.00167(17) 0.00176(13) 0.00004(16)
S1 0.0305(5) 0.0303(4) 0.0227(4) 0.0010(3) -0.0001(3) 0.0074(3)
S2 0.0281(4) 0.0372(5) 0.0227(4) 0.0023(3) 0.0082(3) 0.0004(3)
O1 0.0213(13) 0.0379(14) 0.0219(12) -0.0058(10) 0.0023(10) 0.0021(10)
N1 0.0196(15) 0.0235(13) 0.0185(13) -0.0052(10) 0.0055(11) -0.0028(10)
N2 0.0195(13) 0.0293(15) 0.0150(12) -0.0046(11) 0.0030(10) -0.0051(10)
N3 0.0463(18) 0.0230(15) 0.0254(13) -0.0079(12) 0.0112(13) -0.0063(11)
N4 0.0311(16) 0.0345(17) 0.0222(14) 0.0040(12) 0.0044(12) 0.0035(12)
N5 0.0287(17) 0.0344(17) 0.0215(14) 0.0071(13) 0.0075(13) 0.0040(11)
C1 0.0273(18) 0.037(2) 0.0227(16) -0.0095(15) 0.0072(14) -0.0096(14)
C2 0.049(2) 0.046(2) 0.039(2) -0.0252(19) 0.0200(19) -0.0243(18)
C3 0.063(3) 0.0250(18) 0.045(2) -0.0114(16) 0.027(2) -0.0077(16)
C4 0.052(2) 0.0250(19) 0.0353(18) 0.0013(16) 0.0211(18) 0.0043(14)
C5 0.0256(17) 0.0223(16) 0.0217(14) 0.0011(13) 0.0117(13) 0.0036(12)
C6 0.0230(16) 0.0302(18) 0.0206(15) 0.0014(13) 0.0073(12) 0.0066(13)
C7 0.0299(18) 0.051(2) 0.0275(18) 0.0088(16) 0.0050(15) 0.0158(16)
C8 0.0271(17) 0.042(2) 0.0194(15) -0.0122(15) 0.0010(13) -0.0066(13)
C9 0.023(3) 0.027(3) 0.029(3) -0.004(2) 0.001(3) -0.012(2)
C10 0.050(4) 0.027(4) 0.037(4) 0.001(3) 0.013(3) 0.002(3)
C11 0.035(3) 0.023(3) 0.034(3) -0.005(2) 0.007(3) -0.005(2)
C9' 0.035(5) 0.050(6) 0.050(5) -0.018(4) 0.012(4) -0.021(4)
C10' 0.039(5) 0.025(5) 0.065(6) 0.000(4) -0.008(5) -0.007(4)
C11' 0.063(6) 0.017(4) 0.039(5) 0.001(4) 0.013(4) -0.003(3)
C12 0.0241(16) 0.0217(16) 0.0249(16) 0.0005(13) 0.0037(13) -0.0018(13)
C13 0.0317(18) 0.0262(17) 0.0160(14) 0.0121(14) 0.0060(13) 0.0054(12)

loop_
_atom_type_symbol
_atom_type_description
_atom_type_scat_dispersion_real
_atom_type_scat_dispersion_imag
_atom_type_scat_source
C C 0.0033 0.0016 'International Tables Vol C Tables 4.2.6.8 and 6.1.1.4'
H H 0.0000 0.0000 'International Tables Vol C Tables 4.2.6.8 and 6.1.1.4'
N N 0.0061 0.0033 'International Tables Vol C Tables 4.2.6.8 and 6.1.1.4'
O O 0.0106 0.0060 'International Tables Vol C Tables 4.2.6.8 and 6.1.1.4'
S S 0.1246 0.1234 'International Tables Vol C Tables 4.2.6.8 and 6.1.1.4'
Ni Ni 0.3393 1.1124 'International Tables Vol C Tables 4.2.6.8 and 6.1.1.4'

loop_
_geom_angle_atom_site_label_1
_geom_angle_atom_site_label_2
_geom_angle_atom_site_label_3
_geom_angle_site_symmetry_1
_geom_angle_site_symmetry_3
_geom_angle
_geom_angle_publ_flag
N2 Ni1 N4 . . 170.38(10) ?
N2 Ni1 N5 . . 96.32(11) ?
N4 Ni1 N5 . . 93.17(11) ?
N2 Ni1 N1 . . 77.53(9) ?
N4 Ni1 N1 . . 101.33(10) ?
N5 Ni1 N1 . . 87.79(10) ?
N2 Ni1 O1 . . 86.32(9) ?
N4 Ni1 O1 . . 84.06(10) ?
N5 Ni1 O1 . . 171.42(11) ?
N1 Ni1 O1 . . 84.80(10) ?
N2 Ni1 N3 . . 82.01(10) ?
N4 Ni1 N3 . . 98.83(10) ?
N5 Ni1 N3 . . 94.52(11) ?
N1 Ni1 N3 . . 159.55(9) ?
O1 Ni1 N3 . . 93.93(10) ?
Ni1 O1 H1A . . 119(3) ?
Ni1 O1 H1B . . 118(3) ?
H1A O1 H1B . . 108(4) ?
C1 N1 C5 . . 119.0(3) ?
C1 N1 Ni1 . . 127.5(2) ?
C5 N1 Ni1 . . 113.44(19) ?
C6 N2 C8 . . 124.0(3) ?
C6 N2 Ni1 . . 119.4(2) ?
C8 N2 Ni1 . . 116.04(19) ?
C10 N3 C11' . . 58.8(4) ?
C11' N3 C10' . . 101.7(5) ?
C10 N3 C11 . . 108.8(4) ?
C11' N3 C11 . . 56.1(4) ?
C10' N3 C11 . . 137.4(4) ?
C10 N3 C9' . . 138.0(4) ?
C11' N3 C9' . . 117.4(4) ?
C10' N3 C9' . . 111.8(5) ?
C11 N3 C9' . . 63.6(3) ?
C10 N3 C9 . . 111.3(3) ?
C11' N3 C9 . . 144.7(4) ?
C10' N3 C9 . . 71.2(4) ?
C11 N3 C9 . . 105.2(4) ?
C10 N3 Ni1 . . 115.1(3) ?
C11' N3 Ni1 . . 111.9(3) ?
C10' N3 Ni1 . . 109.0(3) ?
C11 N3 Ni1 . . 113.0(3) ?
C9' N3 Ni1 . . 105.0(3) ?
C9 N3 Ni1 . . 102.9(2) ?
C12 N4 Ni1 . . 170.1(3) ?
C13 N5 Ni1 . . 158.1(3) ?
N1 C1 C2 . . 121.8(3) ?
N1 C1 H1 . . 119.1 ?
C2 C1 H1 . . 119.1 ?
C3 C2 C1 . . 118.9(3) ?
C3 C2 H2 . . 120.5 ?
C1 C2 H2 . . 120.5 ?
C2 C3 C4 . . 119.9(3) ?
C2 C3 H3 . . 120.0 ?
C4 C3 H3 . . 120.0 ?
C3 C4 C5 . . 118.3(3) ?
C3 C4 H4 . . 120.8 ?
C5 C4 H4 . . 120.8 ?
N1 C5 C4 . . 121.9(3) ?
N1 C5 C6 . . 114.9(3) ?
C4 C5 C6 . . 123.1(3) ?
N2 C6 C5 . . 113.9(3) ?
N2 C6 C7 . . 125.9(3) ?
C5 C6 C7 . . 120.2(3) ?
C6 C7 H7A . . 109.5 ?
C6 C7 H7B . . 109.5 ?
H7A C7 H7B . . 109.5 ?
C6 C7 H7C . . 109.5 ?
H7A C7 H7C . . 109.5 ?
H7B C7 H7C . . 109.5 ?
N2 C8 C9 . . 106.8(3) ?
N2 C8 C9' . . 108.7(3) ?
N2 C8 H8A . . 110.4 ?
C9 C8 H8A . . 110.4 ?
C9' C8 H8A . . 138.3 ?
N2 C8 H8B . . 110.4 ?
C9 C8 H8B . . 110.4 ?
C9' C8 H8B . . 69.7 ?
H8A C8 H8B . . 108.6 ?
N3 C9 C8 . . 112.8(3) ?
N3 C9 H9A . . 109.0 ?
C8 C9 H9A . . 109.0 ?
N3 C9 H9B . . 109.0 ?
C8 C9 H9B . . 109.0 ?
H9A C9 H9B . . 107.8 ?
N3 C10 H10A . . 109.5 ?
N3 C10 H10B . . 109.5 ?
H10A C10 H10B . . 109.5 ?
N3 C10 H10C . . 109.5 ?
H10A C10 H10C . . 109.5 ?
H10B C10 H10C . . 109.5 ?
N3 C11 H11A . . 109.5 ?
N3 C11 H11B . . 109.5 ?
H11A C11 H11B . . 109.5 ?
N3 C11 H11C . . 109.5 ?
H11A C11 H11C . . 109.5 ?
H11B C11 H11C . . 109.5 ?
N3 C9' C8 . . 112.8(3) ?
N3 C9' H9'A . . 109.0 ?
C8 C9' H9'A . . 109.0 ?
N3 C9' H9'B . . 109.0 ?
C8 C9' H9'B . . 109.0 ?
H9'A C9' H9'B . . 107.8 ?
N3 C10' H10D . . 109.5 ?
N3 C10' H10E . . 109.5 ?
H10D C10' H10E . . 109.5 ?
N3 C10' H10F . . 109.5 ?
H10D C10' H10F . . 109.5 ?
H10E C10' H10F . . 109.5 ?
N3 C11' H11D . . 109.5 ?
N3 C11' H11E . . 109.5 ?
H11D C11' H11E . . 109.5 ?
N3 C11' H11F . . 109.5 ?
H11D C11' H11F . . 109.5 ?
H11E C11' H11F . . 109.5 ?
N4 C12 S1 . . 179.1(3) ?
N5 C13 S2 . . 177.5(3) ?

loop_
_geom_bond_atom_site_label_1
_geom_bond_atom_site_label_2
_geom_bond_site_symmetry_2
_geom_bond_distance
_geom_bond_publ_flag
Ni1 N2 . 2.018(2) ?
Ni1 N4 . 2.033(3) ?
Ni1 N5 . 2.050(3) ?
Ni1 N1 . 2.098(2) ?
Ni1 O1 . 2.137(2) ?
Ni1 N3 . 2.158(2) ?
S1 C12 . 1.648(3) ?
S2 C13 . 1.645(4) ?
O1 H1A . 0.836(18) ?
O1 H1B . 0.824(19) ?
N1 C1 . 1.335(4) ?
N1 C5 . 1.347(4) ?
N2 C6 . 1.275(4) ?
N2 C8 . 1.451(4) ?
N3 C10 . 1.4683(10) ?
N3 C11' . 1.4706(10) ?
N3 C10' . 1.4716(10) ?
N3 C11 . 1.4725(10) ?
N3 C9' . 1.4783(10) ?
N3 C9 . 1.4810(10) ?
N4 C12 . 1.147(4) ?
N5 C13 . 1.162(4) ?
C1 C2 . 1.394(5) ?
C1 H1 . 0.9500 ?
C2 C3 . 1.368(5) ?
C2 H2 . 0.9500 ?
C3 C4 . 1.378(5) ?
C3 H3 . 0.9500 ?
C4 C5 . 1.392(4) ?
C4 H4 . 0.9500 ?
C5 C6 . 1.491(4) ?
C6 C7 . 1.495(4) ?
C7 H7A . 0.9800 ?
C7 H7B . 0.9800 ?
C7 H7C . 0.9800 ?
C8 C9 . 1.5180(10) ?
C8 C9' . 1.5204(10) ?
C8 H8A . 0.9900 ?
C8 H8B . 0.9900 ?
C9 H9A . 0.9900 ?
C9 H9B . 0.9900 ?
C10 H10A . 0.9800 ?
C10 H10B . 0.9800 ?
C10 H10C . 0.9800 ?
C11 H11A . 0.9800 ?
C11 H11B . 0.9800 ?
C11 H11C . 0.9800 ?
C9' H9'A . 0.9900 ?
C9' H9'B . 0.9900 ?
C10' H10D . 0.9800 ?
C10' H10E . 0.9800 ?
C10' H10F . 0.9800 ?
C11' H11D . 0.9800 ?
C11' H11E . 0.9800 ?
C11' H11F . 0.9800 ?

loop_
_geom_hbond_atom_site_label_D
_geom_hbond_atom_site_label_H
_geom_hbond_atom_site_label_A
_geom_hbond_site_symmetry_A
_geom_hbond_distance_DH
_geom_hbond_distance_HA
_geom_hbond_distance_DA
_geom_hbond_angle_DHA
O1 H1B S1 4_464 0.824(19) 2.38(2) 3.181(3) 164(4)
O1 H1A S2 4_465 0.836(18) 2.354(19) 3.190(3) 178(4)
C7 H7C Cg1 2_574 0.98 2.88 3.531(3) 125
